data_4508113
loop_
_publ_author_name
'Majumder, Joydeb'
'Das, Mahua Rani'
'Deb, Jolly'
'Jana, Siddhartha Sankar'
'Dastidar, Parthasarathi'

_publ_section_title
;
 \b-Amino Acid and Amino-Alcohol Conjugation of a Nonsteroidal
 Anti-Inflammatory Drug (NSAID) Imparts Hydrogelation Displaying
 Remarkable Biostability, Biocompatibility, and Anti-Inflammatory
 Properties.
;
_journal_issue 32
_journal_name_full 'Langmuir : the ACS journal of surfaces and colloids'
_journal_page_first 10254
_journal_page_last 10263
_journal_paper_doi 10.1021/la401929v
_journal_volume 29
_journal_year 2013
_chemical_formula_moiety 'C17 H19 N O4,H2 O'
_chemical_formula_sum 'C17 H21 N O5'
_chemical_formula_weight 319.35
_space_group_IT_number 4
_symmetry_cell_setting monoclinic
_symmetry_space_group_name_Hall 'P 2yb'
_symmetry_space_group_name_H-M 'P 1 21 1'
_atom_sites_solution_hydrogens geom
_atom_sites_solution_primary direct
_atom_sites_solution_secondary difmap
_audit_creation_method SHELXL-97
_audit_update_record
;
2012-11-29 # Formatted by publCIF
;
_cell_angle_alpha 90.00
_cell_angle_beta 90.392(2)
_cell_angle_gamma 90.00
_cell_formula_units_Z 2
_cell_length_a 5.6792(3)
_cell_length_b 8.3977(4)
_cell_length_c 16.9273(7)
_cell_measurement_temperature 100(2)
_cell_volume 807.28(7)
_computing_cell_refinement 'Bruker Apex II'
_computing_data_collection 'Bruker Apex II'
_computing_data_reduction SAINT
_computing_molecular_graphics 'Mercury 2.3'
_computing_publication_material 'Shelxl 97'
_computing_structure_refinement 'SHELXL-97 (Sheldrick, 1997)'
_computing_structure_solution 'SHELXS-97 (Sheldrick, 1990)'
_diffrn_ambient_temperature 100(2)
_diffrn_detector_area_resol_mean 3
_diffrn_measured_fraction_theta_full 1.000
_diffrn_measured_fraction_theta_max 1.000
_diffrn_measurement_device_type 'Bruker Apex II'
_diffrn_measurement_method 'Phi-Omega scan'
_diffrn_radiation_monochromator graphite
_diffrn_radiation_source 'fine-focus sealed tube'
_diffrn_radiation_type MoK\a
_diffrn_radiation_wavelength 0.71073
_diffrn_reflns_av_R_equivalents 0.0393
_diffrn_reflns_av_sigmaI/netI 0.0388
_diffrn_reflns_limit_h_max 6
_diffrn_reflns_limit_h_min -6
_diffrn_reflns_limit_k_max 9
_diffrn_reflns_limit_k_min -9
_diffrn_reflns_limit_l_max 20
_diffrn_reflns_limit_l_min -20
_diffrn_reflns_number 9753
_diffrn_reflns_theta_full 25.00
_diffrn_reflns_theta_max 25.00
_diffrn_reflns_theta_min 1.20
_exptl_absorpt_coefficient_mu 0.097
_exptl_absorpt_correction_T_max 0.9809
_exptl_absorpt_correction_T_min 0.9532
_exptl_absorpt_correction_type multi-scan
_exptl_absorpt_process_details sadabs
_exptl_crystal_colour colorless
_exptl_crystal_density_diffrn 1.314
_exptl_crystal_density_method 'not measured'
_exptl_crystal_description plate
_exptl_crystal_F_000 340
_exptl_crystal_size_max 0.50
_exptl_crystal_size_mid 0.22
_exptl_crystal_size_min 0.20
_refine_diff_density_max 0.177
_refine_diff_density_min -0.196
_refine_diff_density_rms 0.047
_refine_ls_abs_structure_details 'Flack H D (1983), Acta Cryst. A39, 876-881'
_refine_ls_abs_structure_Flack 0.0(12)
_refine_ls_extinction_method none
_refine_ls_goodness_of_fit_ref 0.704
_refine_ls_hydrogen_treatment mixed
_refine_ls_matrix_type full
_refine_ls_number_parameters 223
_refine_ls_number_reflns 2812
_refine_ls_number_restraints 1
_refine_ls_restrained_S_all 0.704
_refine_ls_R_factor_all 0.0432
_refine_ls_R_factor_gt 0.0322
_refine_ls_shift/su_max 0.000
_refine_ls_shift/su_mean 0.000
_refine_ls_structure_factor_coef Fsqd
_refine_ls_weighting_details 'calc w=1/[\s^2^(Fo^2^)+(0.0656P)^2^+1.2204P] where P=(Fo^2^+2Fc^2^)/3'
_refine_ls_weighting_scheme calc
_refine_ls_wR_factor_gt 0.0767
_refine_ls_wR_factor_ref 0.0976
_reflns_number_gt 2439
_reflns_number_total 2812
_reflns_threshold_expression >2sigma(I)
_cod_data_source_file la401929v_si_003.cif
_cod_data_source_block jm_0120ln2
_cod_original_sg_symbol_H-M P2(1)
_cod_database_code 4508113

loop_
_symmetry_equiv_pos_as_xyz
'x, y, z'
'-x, y+1/2, -z'

loop_
_atom_site_label
_atom_site_type_symbol
_atom_site_fract_x
_atom_site_fract_y
_atom_site_fract_z
_atom_site_U_iso_or_equiv
_atom_site_adp_type
_atom_site_occupancy
_atom_site_symmetry_multiplicity
_atom_site_calc_flag
_atom_site_refinement_flags
C1 C 1.0912(5) 0.4472(4) -0.17363(15) 0.0281(6) Uani 1 1 d .
H1A H 1.0586 0.5555 -0.1592 0.042 Uiso 1 1 calc R
H1B H 1.1317 0.4425 -0.2286 0.042 Uiso 1 1 calc R
H1C H 1.2202 0.4079 -0.1423 0.042 Uiso 1 1 calc R
C2 C 0.9249(4) 0.4000(3) -0.01864(14) 0.0187(5) Uani 1 1 d .
H2 H 1.0636 0.4573 -0.0250 0.022 Uiso 1 1 calc R
C3 C 0.8278(4) 0.3799(3) 0.05803(14) 0.0162(5) Uani 1 1 d .
C4 C 0.8138(4) 0.3347(3) -0.08283(13) 0.0190(5) Uani 1 1 d .
C5 C 0.6089(4) 0.2412(3) -0.07372(15) 0.0207(5) Uani 1 1 d .
H5 H 0.5383 0.1944 -0.1177 0.025 Uiso 1 1 calc R
C6 C 0.5144(4) 0.2193(3) -0.00064(16) 0.0198(5) Uani 1 1 d .
H6 H 0.3800 0.1571 0.0046 0.024 Uiso 1 1 calc R
C7 C 0.6179(4) 0.2900(3) 0.06759(14) 0.0158(5) Uani 1 1 d .
C8 C 0.5164(4) 0.2787(3) 0.14358(14) 0.0178(5) Uani 1 1 d .
H8 H 0.3811 0.2179 0.1501 0.021 Uiso 1 1 calc R
C9 C 0.6119(4) 0.3548(3) 0.20771(14) 0.0158(5) Uani 1 1 d .
C10 C 0.8229(4) 0.4430(3) 0.19750(14) 0.0194(5) Uani 1 1 d .
H10 H 0.8903 0.4945 0.2407 0.023 Uiso 1 1 calc R
C11 C 0.9286(4) 0.4535(3) 0.12550(14) 0.0199(5) Uani 1 1 d .
H11 H 1.0688 0.5097 0.1207 0.024 Uiso 1 1 calc R
C12 C 0.4868(4) 0.3599(3) 0.28684(14) 0.0167(5) Uani 1 1 d .
H12 H 0.3573 0.2828 0.2860 0.020 Uiso 1 1 calc R
C13 C 0.3851(5) 0.5269(3) 0.29893(15) 0.0211(6) Uani 1 1 d .
H13A H 0.2965 0.5294 0.3470 0.032 Uiso 1 1 calc R
H13B H 0.2837 0.5533 0.2552 0.032 Uiso 1 1 calc R
H13C H 0.5112 0.6028 0.3021 0.032 Uiso 1 1 calc R
C14 C 0.6573(4) 0.3161(3) 0.35333(13) 0.0161(5) Uani 1 1 d .
C15 C 0.8213(5) 0.1159(3) 0.44052(15) 0.0200(6) Uani 1 1 d .
H15A H 0.8189 0.1964 0.4816 0.024 Uiso 1 1 calc R
H15B H 0.9813 0.1075 0.4213 0.024 Uiso 1 1 calc R
C16 C 0.7470(4) -0.0426(3) 0.47508(14) 0.0195(5) Uani 1 1 d .
H16A H 0.8262 -0.0565 0.5256 0.023 Uiso 1 1 calc R
H16B H 0.5790 -0.0391 0.4850 0.023 Uiso 1 1 calc R
C17 C 0.7979(4) -0.1849(3) 0.42442(13) 0.0157(5) Uani 1 1 d .
O1 O 0.8862(3) 0.3511(2) -0.15988(10) 0.0232(4) Uani 1 1 d .
O3 O 0.3493(4) 0.9402(3) 0.30784(12) 0.0288(5) Uani 1 1 d .
O2 O 0.7877(3) 0.4181(2) 0.38520(10) 0.0211(4) Uani 1 1 d .
O4 O 0.9310(3) -0.1861(2) 0.36870(10) 0.0234(4) Uani 1 1 d .
O5 O 0.6844(3) -0.3124(2) 0.44935(10) 0.0217(4) Uani 1 1 d .
H5A H 0.7208 -0.3892 0.4222 0.033 Uiso 1 1 calc R
N1 N 0.6662(4) 0.1651(2) 0.37565(12) 0.0169(5) Uani 1 1 d .
H3B H 0.328(6) 0.900(5) 0.259(2) 0.056(11) Uiso 1 1 d .
H3A H 0.227(7) 0.906(5) 0.327(2) 0.050(11) Uiso 1 1 d .
H1 H 0.572(6) 0.098(4) 0.3496(18) 0.031(8) Uiso 1 1 d .

loop_
_atom_site_aniso_label
_atom_site_aniso_U_11
_atom_site_aniso_U_22
_atom_site_aniso_U_33
_atom_site_aniso_U_23
_atom_site_aniso_U_13
_atom_site_aniso_U_12
C1 0.0227(13) 0.0423(18) 0.0192(13) 0.0032(13) 0.0013(10) -0.0044(13)
C2 0.0152(11) 0.0188(14) 0.0221(12) 0.0017(10) 0.0001(10) -0.0001(10)
C3 0.0145(11) 0.0152(13) 0.0187(12) 0.0014(9) -0.0014(9) 0.0038(9)
C4 0.0200(12) 0.0195(14) 0.0175(12) 0.0010(11) 0.0010(9) 0.0072(11)
C5 0.0211(13) 0.0200(13) 0.0208(13) -0.0064(11) -0.0039(10) 0.0036(11)
C6 0.0171(11) 0.0179(14) 0.0244(13) -0.0019(11) -0.0016(9) -0.0009(11)
C7 0.0148(11) 0.0125(13) 0.0200(12) -0.0002(10) -0.0016(9) 0.0020(9)
C8 0.0125(11) 0.0165(14) 0.0244(13) 0.0007(10) -0.0002(10) -0.0005(9)
C9 0.0138(11) 0.0144(13) 0.0193(12) 0.0020(10) -0.0034(9) 0.0015(10)
C10 0.0191(12) 0.0199(14) 0.0190(12) -0.0013(11) -0.0039(9) -0.0023(11)
C11 0.0143(11) 0.0238(14) 0.0215(13) 0.0001(11) -0.0020(10) -0.0051(11)
C12 0.0139(11) 0.0177(13) 0.0186(12) 0.0029(10) -0.0016(9) -0.0023(10)
C13 0.0191(13) 0.0259(15) 0.0183(12) 0.0037(11) -0.0019(10) 0.0026(11)
C14 0.0159(12) 0.0170(14) 0.0155(11) -0.0020(10) 0.0020(9) -0.0002(11)
C15 0.0252(14) 0.0152(13) 0.0194(13) 0.0005(10) -0.0071(11) -0.0020(11)
C16 0.0246(13) 0.0167(14) 0.0172(12) 0.0001(10) -0.0009(10) 0.0031(11)
C17 0.0139(11) 0.0150(13) 0.0181(12) 0.0023(10) -0.0048(9) 0.0004(10)
O1 0.0235(9) 0.0289(11) 0.0172(8) 0.0000(8) 0.0018(7) 0.0003(8)
O3 0.0261(10) 0.0320(12) 0.0284(11) -0.0066(9) -0.0018(8) -0.0160(10)
O2 0.0231(9) 0.0147(9) 0.0253(9) 0.0001(7) -0.0089(7) -0.0032(7)
O4 0.0260(9) 0.0213(10) 0.0230(9) -0.0013(8) 0.0085(8) -0.0034(8)
O5 0.0284(9) 0.0142(10) 0.0225(10) -0.0010(7) 0.0031(7) -0.0026(8)
N1 0.0203(11) 0.0133(12) 0.0169(11) 0.0000(9) -0.0062(8) -0.0026(9)

loop_
_atom_type_symbol
_atom_type_description
_atom_type_scat_dispersion_real
_atom_type_scat_dispersion_imag
_atom_type_scat_source
C C 0.0033 0.0016 'International Tables Vol C Tables 4.2.6.8 and 6.1.1.4'
H H 0.0000 0.0000 'International Tables Vol C Tables 4.2.6.8 and 6.1.1.4'
N N 0.0061 0.0033 'International Tables Vol C Tables 4.2.6.8 and 6.1.1.4'
O O 0.0106 0.0060 'International Tables Vol C Tables 4.2.6.8 and 6.1.1.4'

loop_
_geom_angle_atom_site_label_1
_geom_angle_atom_site_label_2
_geom_angle_atom_site_label_3
_geom_angle
O1 C1 H1A 109.5
O1 C1 H1B 109.5
H1A C1 H1B 109.5
O1 C1 H1C 109.5
H1A C1 H1C 109.5
H1B C1 H1C 109.5
C4 C2 C3 119.8(2)
C4 C2 H2 120.1
C3 C2 H2 120.1
C11 C3 C7 118.4(2)
C11 C3 C2 121.8(2)
C7 C3 C2 119.8(2)
C2 C4 O1 125.0(2)
C2 C4 C5 120.8(2)
O1 C4 C5 114.2(2)
C6 C5 C4 120.2(2)
C6 C5 H5 119.9
C4 C5 H5 119.9
C5 C6 C7 121.1(2)
C5 C6 H6 119.4
C7 C6 H6 119.4
C8 C7 C3 119.1(2)
C8 C7 C6 122.8(2)
C3 C7 C6 118.1(2)
C9 C8 C7 121.8(2)
C9 C8 H8 119.1
C7 C8 H8 119.1
C8 C9 C10 118.5(2)
C8 C9 C12 121.8(2)
C10 C9 C12 119.5(2)
C11 C10 C9 121.3(2)
C11 C10 H10 119.4
C9 C10 H10 119.4
C10 C11 C3 120.9(2)
C10 C11 H11 119.5
C3 C11 H11 119.5
C9 C12 C14 110.20(18)
C9 C12 C13 108.8(2)
C14 C12 C13 111.2(2)
C9 C12 H12 108.9
C14 C12 H12 108.9
C13 C12 H12 108.9
C12 C13 H13A 109.5
C12 C13 H13B 109.5
H13A C13 H13B 109.5
C12 C13 H13C 109.5
H13A C13 H13C 109.5
H13B C13 H13C 109.5
O2 C14 N1 120.7(2)
O2 C14 C12 121.6(2)
N1 C14 C12 117.7(2)
N1 C15 C16 111.7(2)
N1 C15 H15A 109.3
C16 C15 H15A 109.3
N1 C15 H15B 109.3
C16 C15 H15B 109.3
H15A C15 H15B 107.9
C17 C16 C15 115.1(2)
C17 C16 H16A 108.5
C15 C16 H16A 108.5
C17 C16 H16B 108.5
C15 C16 H16B 108.5
H16A C16 H16B 107.5
O4 C17 O5 123.3(2)
O4 C17 C16 125.1(2)
O5 C17 C16 111.52(19)
C4 O1 C1 117.18(19)
H3B O3 H3A 97(3)
C17 O5 H5A 109.5
C14 N1 C15 120.4(2)
C14 N1 H1 116.2(19)
C15 N1 H1 123(2)

loop_
_geom_bond_atom_site_label_1
_geom_bond_atom_site_label_2
_geom_bond_distance
C1 O1 1.437(3)
C1 H1A 0.9600
C1 H1B 0.9600
C1 H1C 0.9600
C2 C4 1.367(3)
C2 C3 1.424(3)
C2 H2 0.9300
C3 C11 1.416(3)
C3 C7 1.421(3)
C4 O1 1.377(3)
C4 C5 1.413(3)
C5 C6 1.364(4)
C5 H5 0.9300
C6 C7 1.422(3)
C6 H6 0.9300
C7 C8 1.416(3)
C8 C9 1.368(3)
C8 H8 0.9300
C9 C10 1.420(3)
C9 C12 1.521(3)
C10 C11 1.365(3)
C10 H10 0.9300
C11 H11 0.9300
C12 C14 1.525(3)
C12 C13 1.531(4)
C12 H12 0.9800
C13 H13A 0.9600
C13 H13B 0.9600
C13 H13C 0.9600
C14 O2 1.253(3)
C14 N1 1.324(3)
C15 N1 1.463(3)
C15 C16 1.514(4)
C15 H15A 0.9700
C15 H15B 0.9700
C16 C17 1.500(4)
C16 H16A 0.9700
C16 H16B 0.9700
C17 O4 1.213(3)
C17 O5 1.321(3)
O3 H3B 0.91(4)
O3 H3A 0.82(4)
O5 H5A 0.8200
N1 H1 0.89(3)

loop_
_geom_hbond_atom_site_label_D
_geom_hbond_atom_site_label_H
_geom_hbond_atom_site_label_A
_geom_hbond_distance_DH
_geom_hbond_distance_HA
_geom_hbond_distance_DA
_geom_hbond_angle_DHA
_geom_hbond_site_symmetry_A
O5 H5A O2 0.82 1.78 2.580(2) 165.9 1_545
N1 H1 O3 0.89(3) 1.96(3) 2.845(3) 171(3) 1_545
O3 H3B O1 0.91(4) 2.10(4) 2.928(3) 151(3) 2_655
O3 H3A O4 0.82(4) 1.99(4) 2.804(3) 177(4) 1_465
